data_2234703
loop_
_publ_author_name
'Francuski, Bojana M.'
'Ivkovi\'c, Branka'
'Stojanovi\'c, Ivana'
'Vladimirov, Sote'
'Francuski, Djordje'

_publ_section_title
;
 2-[2-(Trifluoromethyl)phenyl]-2<i>H</i>-1-benzopyran-4(3<i>H</i>)-one
;
_journal_coeditor_code KJ2198
_journal_issue 5
_journal_name_full 'Acta Crystallographica Section E'
_journal_page_first o1522
_journal_paper_doi 10.1107/S160053681201687X
_journal_volume 68
_journal_year 2012
_chemical_formula_iupac 'C16 H11 F3 O2'
_chemical_formula_moiety 'C16 H11 F3 O2'
_chemical_formula_sum 'C16 H11 F3 O2'
_chemical_formula_weight 292.25
_chemical_name_systematic
;
2-[2-(Trifluoromethyl)phenyl]-2<i>H</i>-1-benzopyran-4(3<i>H</i>)-one
;
_space_group_IT_number 33
_symmetry_cell_setting orthorhombic
_symmetry_space_group_name_Hall 'P 2c -2n'
_symmetry_space_group_name_H-M 'P n a 21'
_atom_sites_solution_hydrogens geom
_atom_sites_solution_primary direct
_atom_sites_solution_secondary difmap
_audit_creation_method SHELXL-97
_cell_angle_alpha 90.00
_cell_angle_beta 90.00
_cell_angle_gamma 90.00
_cell_formula_units_Z 4
_cell_length_a 8.2291(9)
_cell_length_b 22.020(3)
_cell_length_c 7.3355(11)
_cell_measurement_reflns_used 966
_cell_measurement_temperature 293(2)
_cell_measurement_theta_max 28.8569
_cell_measurement_theta_min 3.3305
_cell_volume 1329.2(3)
_computing_cell_refinement
;
CrysAlis PRO (Oxford Diffraction, 2010)
;
_computing_data_collection
;
CrysAlis PRO (Oxford Diffraction, 2010)
;
_computing_data_reduction
;
CrysAlis PRO (Oxford Diffraction, 2010)
;
_computing_molecular_graphics 'ORTEP-3 (Farrugia, 1997)'
_computing_publication_material 'WinGX (Farrugia, 1999), PLATON (Spek, 2009) and PARST (Nardelli, 1995)'
_computing_structure_refinement 'SHELXL97 (Sheldrick, 2008)'
_computing_structure_solution 'SHELXS97 (Sheldrick, 2008)'
_diffrn_ambient_temperature 293(2)
_diffrn_detector_area_resol_mean 16.3280
_diffrn_measured_fraction_theta_full 0.890
_diffrn_measured_fraction_theta_max 0.890
_diffrn_measurement_device_type 'Oxford Diffraction Xcalibur Sapphire3 Gemini'
_diffrn_measurement_method '\w scans'
_diffrn_radiation_monochromator graphite
_diffrn_radiation_source 'Enhance (Mo) X-ray Source'
_diffrn_radiation_type MoK\a
_diffrn_radiation_wavelength 0.71073
_diffrn_reflns_av_R_equivalents 0.0491
_diffrn_reflns_av_sigmaI/netI 0.0897
_diffrn_reflns_limit_h_max 10
_diffrn_reflns_limit_h_min -11
_diffrn_reflns_limit_k_max 29
_diffrn_reflns_limit_k_min -28
_diffrn_reflns_limit_l_max 9
_diffrn_reflns_limit_l_min -9
_diffrn_reflns_number 4585
_diffrn_reflns_theta_full 28.89
_diffrn_reflns_theta_max 28.89
_diffrn_reflns_theta_min 3.70
_exptl_absorpt_coefficient_mu 0.123
_exptl_absorpt_correction_type none
_exptl_crystal_colour colourless
_exptl_crystal_density_diffrn 1.460
_exptl_crystal_density_method 'not measured'
_exptl_crystal_description needle
_exptl_crystal_F_000 600
_exptl_crystal_size_max 0.18
_exptl_crystal_size_mid 0.02
_exptl_crystal_size_min 0.02
_refine_diff_density_max 0.155
_refine_diff_density_min -0.151
_refine_ls_extinction_method none
_refine_ls_goodness_of_fit_ref 1.116
_refine_ls_hydrogen_treatment constr
_refine_ls_matrix_type full
_refine_ls_number_parameters 190
_refine_ls_number_reflns 2558
_refine_ls_number_restraints 1
_refine_ls_restrained_S_all 1.115
_refine_ls_R_factor_all 0.1537
_refine_ls_R_factor_gt 0.0868
_refine_ls_shift/su_max 0.000
_refine_ls_shift/su_mean 0.000
_refine_ls_structure_factor_coef Fsqd
_refine_ls_weighting_details 'calc w=1/[\s^2^(Fo^2^)+(0.0250P)^2^+0.0000P] where P=(Fo^2^+2Fc^2^)/3'
_refine_ls_weighting_scheme calc
_refine_ls_wR_factor_gt 0.0934
_refine_ls_wR_factor_ref 0.1093
_reflns_number_gt 1462
_reflns_number_total 2558
_reflns_threshold_expression I>2sigma(I)
_cod_data_source_file kj2198.cif
_cod_data_source_block I
_cod_database_code 2234703
_cod_database_fobs_code 2234703

loop_
_symmetry_equiv_pos_as_xyz
'x, y, z'
'-x, -y, z+1/2'
'-x+1/2, y+1/2, z+1/2'
'x+1/2, -y+1/2, z'

loop_
_atom_site_type_symbol
_atom_site_label
_atom_site_fract_x
_atom_site_fract_y
_atom_site_fract_z
_atom_site_U_iso_or_equiv
_atom_site_adp_type
_atom_site_calc_flag
_atom_site_refinement_flags
_atom_site_occupancy
_atom_site_symmetry_multiplicity
O O1 0.3661(3) 0.90660(11) 0.7245(5) 0.0481(8) Uani d . 1 1
O O2 -0.0253(3) 1.02162(14) 0.7338(6) 0.0901(14) Uani d . 1 1
F F1 0.0147(4) 0.74844(13) 0.3065(5) 0.1002(11) Uani d . 1 1
F F2 0.1886(3) 0.82036(13) 0.2974(4) 0.0759(8) Uani d . 1 1
F F3 -0.0440(3) 0.83559(15) 0.4155(5) 0.0867(10) Uani d . 1 1
C C1 0.3889(4) 0.96841(17) 0.7160(7) 0.0394(10) Uani d . 1 1
C C2 0.5488(4) 0.98855(19) 0.7098(7) 0.0475(12) Uani d . 1 1
H H2 0.6339 0.9608 0.7105 0.057 Uiso calc R 1 1
C C3 0.5801(5) 1.04910(19) 0.7029(7) 0.0496(12) Uani d . 1 1
H H3 0.6872 1.0626 0.7023 0.060 Uiso calc R 1 1
C C4 0.4543(5) 1.09121(19) 0.6967(7) 0.0581(13) Uani d . 1 1
H H4 0.4767 1.1325 0.6878 0.070 Uiso calc R 1 1
C C5 0.2973(5) 1.07110(18) 0.7040(7) 0.0557(13) Uani d . 1 1
H H5 0.2132 1.0993 0.7028 0.067 Uiso calc R 1 1
C C6 0.2595(4) 1.00912(18) 0.7131(7) 0.0416(11) Uani d . 1 1
C C7 0.0917(5) 0.98787(19) 0.7367(8) 0.0563(14) Uani d . 1 1
C C8 0.0756(4) 0.92045(17) 0.7675(7) 0.0555(15) Uani d . 1 1
H H8A -0.0302 0.9070 0.7254 0.067 Uiso calc R 1 1
H H8B 0.0831 0.9119 0.8969 0.067 Uiso calc R 1 1
C C9 0.2082(4) 0.88567(18) 0.6662(6) 0.0393(11) Uani d . 1 1
H H9 0.1964 0.8925 0.5349 0.047 Uiso calc R 1 1
C C10 0.2017(4) 0.81852(19) 0.7043(6) 0.0365(10) Uani d . 1 1
C C11 0.1381(5) 0.7759(2) 0.5836(6) 0.0387(11) Uani d . 1 1
C C12 0.1326(5) 0.7148(2) 0.6313(7) 0.0478(13) Uani d . 1 1
H H12 0.0877 0.6868 0.5509 0.057 Uiso calc R 1 1
C C13 0.1925(5) 0.6955(2) 0.7952(8) 0.0540(12) Uani d . 1 1
H H13 0.1884 0.6545 0.8253 0.065 Uiso calc R 1 1
C C14 0.2581(5) 0.7360(2) 0.9145(7) 0.0583(14) Uani d . 1 1
H H14 0.2998 0.7227 1.0254 0.070 Uiso calc R 1 1
C C15 0.2626(5) 0.7976(2) 0.8697(7) 0.0505(13) Uani d . 1 1
H H15 0.3071 0.8252 0.9518 0.061 Uiso calc R 1 1
C C16 0.0756(6) 0.7942(2) 0.4026(8) 0.0594(15) Uani d . 1 1

loop_
_atom_site_aniso_label
_atom_site_aniso_U_11
_atom_site_aniso_U_22
_atom_site_aniso_U_33
_atom_site_aniso_U_12
_atom_site_aniso_U_13
_atom_site_aniso_U_23
O1 0.0319(14) 0.0360(17) 0.076(2) -0.0008(13) -0.0020(16) 0.001(2)
O2 0.0468(16) 0.064(2) 0.160(4) 0.0188(17) 0.013(2) 0.002(3)
F1 0.149(3) 0.079(2) 0.072(2) -0.041(2) -0.051(2) -0.002(2)
F2 0.0938(18) 0.087(2) 0.0464(17) -0.0169(17) 0.0070(17) 0.0086(19)
F3 0.0697(18) 0.097(2) 0.093(2) 0.0126(19) -0.0212(18) 0.022(2)
C1 0.044(2) 0.032(2) 0.042(3) -0.002(2) 0.007(2) -0.009(3)
C2 0.035(2) 0.046(3) 0.062(3) 0.000(2) 0.007(3) 0.001(3)
C3 0.050(2) 0.045(3) 0.055(3) -0.011(2) 0.006(3) 0.005(3)
C4 0.070(3) 0.031(2) 0.073(4) -0.011(3) 0.018(3) -0.005(3)
C5 0.060(3) 0.036(3) 0.071(3) 0.009(2) 0.010(3) -0.001(3)
C6 0.041(2) 0.036(3) 0.049(3) 0.002(2) 0.005(3) -0.002(3)
C7 0.047(2) 0.047(3) 0.076(4) 0.002(2) 0.006(3) -0.013(4)
C8 0.037(2) 0.045(3) 0.085(4) -0.002(2) 0.009(3) -0.004(3)
C9 0.040(2) 0.042(2) 0.036(3) -0.003(2) 0.005(2) -0.007(2)
C10 0.0344(19) 0.037(3) 0.038(3) -0.005(2) 0.001(2) 0.002(3)
C11 0.030(2) 0.044(3) 0.042(3) -0.001(2) -0.002(2) 0.002(3)
C12 0.056(3) 0.041(3) 0.046(3) -0.001(3) 0.004(2) -0.005(3)
C13 0.060(3) 0.035(3) 0.067(3) -0.004(3) 0.005(3) 0.006(3)
C14 0.066(3) 0.060(4) 0.050(3) -0.009(3) -0.014(3) 0.015(3)
C15 0.061(3) 0.046(3) 0.045(3) -0.008(2) -0.001(3) -0.006(3)
C16 0.060(3) 0.058(4) 0.060(4) -0.011(3) -0.016(3) 0.001(4)

loop_
_atom_type_symbol
_atom_type_description
_atom_type_scat_dispersion_real
_atom_type_scat_dispersion_imag
_atom_type_scat_source
C C 0.0033 0.0016 'International Tables Vol C Tables 4.2.6.8 and 6.1.1.4'
H H 0.0000 0.0000 'International Tables Vol C Tables 4.2.6.8 and 6.1.1.4'
O O 0.0106 0.0060 'International Tables Vol C Tables 4.2.6.8 and 6.1.1.4'
F F 0.0171 0.0103 'International Tables Vol C Tables 4.2.6.8 and 6.1.1.4'

loop_
_geom_angle_atom_site_label_1
_geom_angle_atom_site_label_2
_geom_angle_atom_site_label_3
_geom_angle
C1 O1 C9 115.2(3)
O1 C1 C2 116.5(3)
O1 C1 C6 122.3(3)
C2 C1 C6 121.2(3)
C3 C2 C1 119.6(4)
C3 C2 H2 120.2
C1 C2 H2 120.2
C2 C3 C4 121.0(4)
C2 C3 H3 119.5
C4 C3 H3 119.5
C5 C4 C3 119.1(4)
C5 C4 H4 120.4
C3 C4 H4 120.4
C4 C5 C6 121.8(4)
C4 C5 H5 119.1
C6 C5 H5 119.1
C1 C6 C5 117.3(3)
C1 C6 C7 120.8(4)
C5 C6 C7 121.6(4)
O2 C7 C6 123.2(4)
O2 C7 C8 122.3(4)
C6 C7 C8 114.5(4)
C7 C8 C9 111.0(3)
C7 C8 H8A 109.4
C9 C8 H8A 109.4
C7 C8 H8B 109.4
C9 C8 H8B 109.4
H8A C8 H8B 108.0
O1 C9 C10 106.9(3)
O1 C9 C8 109.8(3)
C10 C9 C8 112.2(3)
O1 C9 H9 109.3
C10 C9 H9 109.3
C8 C9 H9 109.3
C15 C10 C11 117.9(4)
C15 C10 C9 118.3(4)
C11 C10 C9 123.9(4)
C12 C11 C10 120.3(4)
C12 C11 C16 118.5(4)
C10 C11 C16 121.2(4)
C13 C12 C11 120.7(5)
C13 C12 H12 119.7
C11 C12 H12 119.7
C14 C13 C12 120.3(5)
C14 C13 H13 119.8
C12 C13 H13 119.8
C13 C14 C15 119.7(5)
C13 C14 H14 120.1
C15 C14 H14 120.1
C10 C15 C14 121.1(4)
C10 C15 H15 119.4
C14 C15 H15 119.4
F1 C16 F2 106.4(5)
F1 C16 F3 106.0(4)
F2 C16 F3 104.9(4)
F1 C16 C11 113.7(4)
F2 C16 C11 113.2(4)
F3 C16 C11 112.0(5)

loop_
_geom_bond_atom_site_label_1
_geom_bond_atom_site_label_2
_geom_bond_distance
O1 C1 1.376(4)
O1 C9 1.443(4)
O2 C7 1.217(4)
F1 C16 1.328(5)
F2 C16 1.339(5)
F3 C16 1.345(5)
C1 C2 1.389(5)
C1 C6 1.392(5)
C2 C3 1.359(5)
C2 H2 0.9300
C3 C4 1.390(5)
C3 H3 0.9300
C4 C5 1.367(5)
C4 H4 0.9300
C5 C6 1.401(5)
C5 H5 0.9300
C6 C7 1.468(5)
C7 C8 1.508(5)
C8 C9 1.526(5)
C8 H8A 0.9700
C8 H8B 0.9700
C9 C10 1.506(5)
C9 H9 0.9800
C10 C15 1.391(5)
C10 C11 1.392(5)
C11 C12 1.390(6)
C11 C16 1.480(7)
C12 C13 1.367(6)
C12 H12 0.9300
C13 C14 1.361(6)
C13 H13 0.9300
C14 C15 1.397(6)
C14 H14 0.9300
C15 H15 0.9300

loop_
_geom_hbond_atom_site_label_D
_geom_hbond_atom_site_label_H
_geom_hbond_atom_site_label_A
_geom_hbond_site_symmetry_A
_geom_hbond_distance_DH
_geom_hbond_distance_HA
_geom_hbond_distance_DA
_geom_hbond_angle_DHA
_geom_hbond_publ_flag
C9 H9 F2 . 0.98 2.36 3.068(5) 129 yes
C9 H9 F3 . 0.98 2.50 2.984(5) 110 yes
C12 H12 F1 . 0.93 2.33 2.677(6) 102 yes
C15 H15 O1 . 0.93 2.50 2.760(5) 96 yes
C3 H3 O2 1_655 0.93 2.54 3.311(5) 140 yes
C5 H5 F3 2_575 0.93 2.54 3.313(5) 141 yes

loop_
_geom_torsion_atom_site_label_1
_geom_torsion_atom_site_label_2
_geom_torsion_atom_site_label_3
_geom_torsion_atom_site_label_4
_geom_torsion
C9 O1 C1 C2 -158.8(4)
C9 O1 C1 C6 21.0(7)
O1 C1 C2 C3 -179.4(5)
C6 C1 C2 C3 0.7(8)
C1 C2 C3 C4 -1.8(8)
C2 C3 C4 C5 2.2(8)
C3 C4 C5 C6 -1.6(8)
O1 C1 C6 C5 -179.9(4)
C2 C1 C6 C5 -0.1(7)
O1 C1 C6 C7 5.9(7)
C2 C1 C6 C7 -174.3(5)
C4 C5 C6 C1 0.5(8)
C4 C5 C6 C7 174.7(5)
C1 C6 C7 O2 -179.4(6)
C5 C6 C7 O2 6.6(9)
C1 C6 C7 C8 1.3(7)
C5 C6 C7 C8 -172.6(5)
O2 C7 C8 C9 148.5(5)
C6 C7 C8 C9 -32.3(6)
C1 O1 C9 C10 -174.2(4)
C1 O1 C9 C8 -52.2(5)
C7 C8 C9 O1 57.6(5)
C7 C8 C9 C10 176.3(4)
O1 C9 C10 C15 43.2(5)
C8 C9 C10 C15 -77.3(5)
O1 C9 C10 C11 -136.9(4)
C8 C9 C10 C11 102.7(4)
C15 C10 C11 C12 1.7(6)
C9 C10 C11 C12 -178.2(4)
C15 C10 C11 C16 -178.1(4)
C9 C10 C11 C16 2.0(6)
C10 C11 C12 C13 -1.4(6)
C16 C11 C12 C13 178.4(4)
C11 C12 C13 C14 0.2(7)
C12 C13 C14 C15 0.7(7)
C11 C10 C15 C14 -0.9(6)
C9 C10 C15 C14 179.1(4)
C13 C14 C15 C10 -0.3(7)
C12 C11 C16 F1 2.2(7)
C10 C11 C16 F1 -178.0(4)
C12 C11 C16 F2 -119.4(4)
C10 C11 C16 F2 60.4(6)
C12 C11 C16 F3 122.3(4)
C10 C11 C16 F3 -57.9(6)
